data_7063765
loop_
_publ_author_name
'Tolstikov, Svyatoslav E.'
'Kolesnikov, Andrey E.'
'Smirnova, Kristina A.'
'Letyagin, Gleb A.'
'Bogomyakov, Artem S.'
'Romanenko, Galina V.'
'Ovcharenko, Victor I.'

_publ_section_title
;
 Heterospin molecular complexes of Cu(hfac)2 with pyridyl-substituted
 nitronyl nitroxides: peculiarities of structure and magnetic properties
;
_journal_issue 18
_journal_name_full 'New Journal of Chemistry'
_journal_page_first 7655
_journal_page_last 7660
_journal_paper_doi 10.1039/D5NJ00967G
_journal_volume 49
_journal_year 2025
_chemical_formula_sum 'C52 H40 Cu2 F24 N6 O12 S2'
_chemical_formula_weight 1588.10
_space_group_crystal_system triclinic
_space_group_IT_number 2
_space_group_name_Hall '-P 1'
_space_group_name_H-M_alt 'P -1'
_atom_sites_solution_hydrogens geom
_audit_creation_method SHELXL-2018/3
_audit_update_record
;
2023-12-29 deposited with the CCDC.	2025-04-09 downloaded from the CCDC.
;
_cell_angle_alpha 72.418(5)
_cell_angle_beta 71.960(5)
_cell_angle_gamma 65.621(4)
_cell_formula_units_Z 1
_cell_length_a 10.3236(8)
_cell_length_b 11.3283(9)
_cell_length_c 15.4538(12)
_cell_measurement_reflns_used 6966
_cell_measurement_temperature 170(2)
_cell_measurement_theta_max 26.69
_cell_measurement_theta_min 2.22
_cell_volume 1533.2(2)
_computing_cell_refinement 'Bruker SAINT'
_computing_data_collection 'Bruker APEX2'
_computing_data_reduction 'Bruker SAINT'
_computing_molecular_graphics 'Bruker SHELXTL'
_computing_publication_material 'Bruker SHELXTL'
_computing_structure_refinement 'SHELXL-2018/3 (Sheldrick, 2018)'
_computing_structure_solution 'SHELXS-97 (Sheldrick, 2008)'
_diffrn_ambient_temperature 170(2)
_diffrn_measured_fraction_theta_full 0.999
_diffrn_measured_fraction_theta_max 0.989
_diffrn_measurement_device_type 'Bruker APEX-II CCD'
_diffrn_measurement_method '\f and \w scans'
_diffrn_radiation_type MoK\a
_diffrn_radiation_wavelength 0.71073
_diffrn_reflns_av_R_equivalents 0.0800
_diffrn_reflns_av_unetI/netI 0.0766
_diffrn_reflns_Laue_measured_fraction_full 0.999
_diffrn_reflns_Laue_measured_fraction_max 0.989
_diffrn_reflns_limit_h_max 13
_diffrn_reflns_limit_h_min -13
_diffrn_reflns_limit_k_max 14
_diffrn_reflns_limit_k_min -15
_diffrn_reflns_limit_l_max 20
_diffrn_reflns_limit_l_min -20
_diffrn_reflns_number 25909
_diffrn_reflns_point_group_measured_fraction_full 0.999
_diffrn_reflns_point_group_measured_fraction_max 0.989
_diffrn_reflns_theta_full 25.242
_diffrn_reflns_theta_max 28.364
_diffrn_reflns_theta_min 2.015
_exptl_absorpt_coefficient_mu 0.899
_exptl_absorpt_correction_T_max 0.5751
_exptl_absorpt_correction_T_min 0.4765
_exptl_absorpt_correction_type multi-scan
_exptl_crystal_colour dark_red
_exptl_crystal_density_diffrn 1.720
_exptl_crystal_description block
_exptl_crystal_F_000 796
_exptl_crystal_size_max 0.45
_exptl_crystal_size_mid 0.12
_exptl_crystal_size_min 0.07
_refine_diff_density_max 0.604
_refine_diff_density_min -0.917
_refine_diff_density_rms 0.091
_refine_ls_extinction_method none
_refine_ls_goodness_of_fit_ref 1.048
_refine_ls_hydrogen_treatment constr
_refine_ls_matrix_type full
_refine_ls_number_parameters 491
_refine_ls_number_reflns 7591
_refine_ls_number_restraints 0
_refine_ls_restrained_S_all 1.048
_refine_ls_R_factor_all 0.0912
_refine_ls_R_factor_gt 0.0544
_refine_ls_shift/su_max 0.001
_refine_ls_shift/su_mean 0.000
_refine_ls_structure_factor_coef Fsqd
_refine_ls_weighting_details 'w=1/[\s^2^(Fo^2^)+(0.0720P)^2^] where P=(Fo^2^+2Fc^2^)/3'
_refine_ls_weighting_scheme calc
_refine_ls_wR_factor_gt 0.1322
_refine_ls_wR_factor_ref 0.1472
_reflns_Friedel_coverage 0.000
_reflns_number_gt 4946
_reflns_number_total 7591
_reflns_threshold_expression 'I > 2\s(I)'
_cod_data_source_file d5nj00967g2.cif
_cod_data_source_block 170s
_cod_depositor_comments 'Adding full bibliography for 7063753--7063771.cif.'
_cod_database_code 7063765
_shelx_shelxl_version_number 2018/3
_shelx_space_group_comment
; 
The symmetry employed for this shelxl refinement is uniquely defined 
by the following loop, which should always be used as a source of 
symmetry information in preference to the above space-group names. 
They are only intended as comments. 
;

loop_
_space_group_symop_operation_xyz
'x, y, z'
'-x, -y, -z'

loop_
_atom_site_label
_atom_site_type_symbol
_atom_site_fract_x
_atom_site_fract_y
_atom_site_fract_z
_atom_site_U_iso_or_equiv
_atom_site_adp_type
_atom_site_occupancy
_atom_site_site_symmetry_order
_atom_site_calc_flag
_atom_site_refinement_flags_posn
_atom_site_refinement_flags_adp
_atom_site_refinement_flags_occupancy
_atom_site_disorder_assembly
_atom_site_disorder_group
Cu1 Cu 0.38510(4) 0.39664(4) 0.70672(2) 0.02880(13) Uani 1 1 d . . . . .
O1L O 0.3305(3) 0.4863(2) 0.80928(15) 0.0414(6) Uani 1 1 d . . . . .
C2L C 0.2747(4) 0.4409(4) 0.8930(2) 0.0382(8) Uani 1 1 d . . . . .
O1R O 0.7373(2) 0.43919(19) 0.37367(13) 0.0261(4) Uani 1 1 d . . . . .
C3L C 0.3028(5) 0.4918(4) 0.9631(3) 0.0540(10) Uani 1 1 d . . . . .
C3R C 0.9576(3) 0.2545(3) 0.3283(2) 0.0271(6) Uani 1 1 d . . . . .
C4R C 1.0119(3) 0.3397(4) 0.2387(2) 0.0415(8) Uani 1 1 d . . . . .
H4RA H 1.116751 0.296298 0.217195 0.062 Uiso 1 1 calc R U . . .
H4RB H 0.992916 0.426418 0.250146 0.062 Uiso 1 1 calc R U . . .
H4RC H 0.960955 0.350994 0.191118 0.062 Uiso 1 1 calc R U . . .
F4L F 0.4413(4) 0.4361(4) 0.9677(3) 0.1192(13) Uani 1 1 d . . . . .
C5R C 1.0248(3) 0.2462(3) 0.4054(2) 0.0362(7) Uani 1 1 d . . . . .
H5RA H 1.130962 0.205954 0.387769 0.054 Uiso 1 1 calc R U . . .
H5RB H 0.988277 0.192049 0.462733 0.054 Uiso 1 1 calc R U . . .
H5RC H 0.998707 0.335384 0.415418 0.054 Uiso 1 1 calc R U . . .
F5L F 0.2753(3) 0.6201(3) 0.94261(16) 0.0783(8) Uani 1 1 d . . . . .
C11R C 0.7307(3) 0.2285(3) 0.39841(18) 0.0223(6) Uani 1 1 d . . . . .
O10R O 0.8024(2) 0.0007(2) 0.41456(16) 0.0383(6) Uani 1 1 d . . . . .
N9R N 0.8267(3) 0.1090(2) 0.38374(16) 0.0263(5) Uani 1 1 d . . . . .
C9L C 0.0844(4) 0.2097(4) 0.9083(3) 0.0475(9) Uani 1 1 d . . . . .
C8R C 1.0943(3) 0.0016(3) 0.3500(2) 0.0393(8) Uani 1 1 d . . . . .
H8RA H 1.085371 -0.080891 0.349231 0.059 Uiso 1 1 calc R U . . .
H8RB H 1.094943 0.001770 0.413226 0.059 Uiso 1 1 calc R U . . .
H8RC H 1.185180 0.008606 0.308057 0.059 Uiso 1 1 calc R U . . .
C8L C 0.1709(3) 0.3023(3) 0.8653(2) 0.0316(7) Uani 1 1 d . . . . .
C7R C 0.9542(4) 0.1165(4) 0.2231(2) 0.0453(9) Uani 1 1 d . . . . .
H7RA H 1.041596 0.124872 0.177180 0.068 Uiso 1 1 calc R U . . .
H7RB H 0.868235 0.190512 0.205702 0.068 Uiso 1 1 calc R U . . .
H7RC H 0.945055 0.032920 0.225212 0.068 Uiso 1 1 calc R U . . .
C7L C 0.1966(4) 0.3573(3) 0.9249(2) 0.0380(8) Uani 1 1 d . . . . .
H7L H 0.158959 0.336400 0.989775 0.046 Uiso 1 1 calc R U . . .
C6R C 0.9662(3) 0.1185(3) 0.3181(2) 0.0297(7) Uani 1 1 d . . . . .
F6L F 0.2287(4) 0.4639(4) 1.04918(17) 0.1114(12) Uani 1 1 d . . . . .
C12R C 0.5833(3) 0.2507(3) 0.45712(19) 0.0229(6) Uani 1 1 d . . . . .
C13R C 0.5527(3) 0.3004(3) 0.53526(19) 0.0234(6) Uani 1 1 d . . . . .
H13R H 0.623074 0.326939 0.544084 0.028 Uiso 1 1 calc R U . . .
O13L O 0.2054(3) 0.3225(2) 0.77969(15) 0.0396(6) Uani 1 1 d . . . . .
N14R N 0.4283(2) 0.3130(2) 0.59931(16) 0.0220(5) Uani 1 1 d . . . . .
O14L O 0.5090(3) 0.2289(3) 0.78407(19) 0.0550(7) Uani 1 1 d . . . . .
C15R C 0.3305(3) 0.2742(3) 0.5852(2) 0.0249(6) Uani 1 1 d . . . . .
H15R H 0.242535 0.280611 0.630456 0.030 Uiso 1 1 calc R U . . .
C15L C 0.6133(4) 0.2200(4) 0.8147(3) 0.0445(9) Uani 1 1 d . . . . .
C16R C 0.3523(3) 0.2259(3) 0.50844(19) 0.0256(6) Uani 1 1 d . . . . .
H16R H 0.280361 0.199135 0.502033 0.031 Uiso 1 1 calc R U . . .
C16L C 0.6389(4) 0.1159(4) 0.9010(3) 0.0541(11) Uani 1 1 d . . . . .
C17R C 0.4796(3) 0.2158(3) 0.43955(19) 0.0226(6) Uani 1 1 d . . . . .
F17L F 0.5274(3) 0.1346(3) 0.97171(19) 0.0966(11) Uani 1 1 d . . . . .
C18R C 0.5010(3) 0.1765(3) 0.3533(2) 0.0264(6) Uani 1 1 d . . . . .
F18L F 0.6734(3) -0.0063(2) 0.88721(19) 0.0713(7) Uani 1 1 d . . . . .
C19R C 0.5581(3) 0.2329(3) 0.26285(19) 0.0284(7) Uani 1 1 d . . . . .
H19R H 0.592403 0.304060 0.248475 0.034 Uiso 1 1 calc R U . . .
F19L F 0.7512(4) 0.1058(3) 0.9334(2) 0.0941(10) Uani 1 1 d . . . . .
C20R C 0.5585(4) 0.1719(4) 0.1963(2) 0.0503(10) Uani 1 1 d . . . . .
H20R H 0.593379 0.197311 0.131580 0.060 Uiso 1 1 calc R U . . .
C20L C 0.7072(4) 0.2892(4) 0.7774(2) 0.0411(8) Uani 1 1 d . . . . .
H20L H 0.785305 0.267746 0.806190 0.049 Uiso 1 1 calc R U . . .
C21R C 0.5051(4) 0.0746(4) 0.2330(3) 0.0511(10) Uani 1 1 d . . . . .
H21R H 0.498772 0.022997 0.197131 0.061 Uiso 1 1 calc R U . . .
C21L C 0.6910(3) 0.3910(4) 0.6977(2) 0.0384(8) Uani 1 1 d . . . . .
S22R S 0.44954(9) 0.05209(8) 0.35014(6) 0.0365(2) Uani 1 1 d . . . . .
O26L O 0.5905(2) 0.4446(2) 0.65485(16) 0.0437(6) Uani 1 1 d . . . . .
C22L C 0.8162(4) 0.4442(4) 0.6567(3) 0.0518(10) Uani 1 1 d . . . . .
N2R N 0.7960(2) 0.3173(2) 0.36210(16) 0.0232(5) Uani 1 1 d . . . . .
F12L F 0.0453(3) 0.1890(3) 0.99823(17) 0.0821(9) Uani 1 1 d . . . . .
F23L F 0.9375(13) 0.3719(16) 0.6807(8) 0.068(3) Uani 0.5 1 d . . P A 1
F13L F -0.0481(11) 0.2835(15) 0.8847(11) 0.084(4) Uani 0.5 1 d . . P B 1
F11L F 0.1328(17) 0.1099(13) 0.8700(9) 0.115(6) Uani 0.5 1 d . . P B 1
F24L F 0.8441(14) 0.4598(14) 0.5641(6) 0.082(4) Uani 0.5 1 d . . P A 1
F25L F 0.7729(11) 0.5639(7) 0.6715(7) 0.062(2) Uani 0.5 1 d . . P A 1
F23A F 0.9371(19) 0.352(2) 0.6674(15) 0.155(9) Uani 0.5 1 d . . P A 2
F13B F -0.0133(18) 0.2276(18) 0.8724(10) 0.144(7) Uani 0.5 1 d . . P B 2
F11B F 0.1850(18) 0.0875(12) 0.9048(11) 0.131(7) Uani 0.5 1 d . . P B 2
F24A F 0.8305(14) 0.5023(17) 0.5745(10) 0.139(7) Uani 0.5 1 d . . P A 2
F25A F 0.8100(17) 0.5226(17) 0.7092(13) 0.193(7) Uani 0.5 1 d . . P A 2

loop_
_atom_site_aniso_label
_atom_site_aniso_U_11
_atom_site_aniso_U_22
_atom_site_aniso_U_33
_atom_site_aniso_U_23
_atom_site_aniso_U_13
_atom_site_aniso_U_12
Cu1 0.0271(2) 0.0401(3) 0.0271(2) -0.01357(17) 0.00182(14) -0.02016(17)
O1L 0.0499(14) 0.0522(15) 0.0356(13) -0.0196(11) 0.0059(10) -0.0342(12)
C2L 0.0415(19) 0.046(2) 0.0301(18) -0.0124(15) -0.0056(14) -0.0161(16)
O1R 0.0279(11) 0.0217(11) 0.0303(11) -0.0019(8) -0.0104(8) -0.0098(9)
C3L 0.075(3) 0.057(3) 0.042(2) -0.0185(19) -0.015(2) -0.027(2)
C3R 0.0194(14) 0.0301(16) 0.0288(16) -0.0043(13) -0.0005(11) -0.0102(12)
C4R 0.0277(17) 0.044(2) 0.0390(19) 0.0024(15) 0.0026(14) -0.0136(15)
F4L 0.105(3) 0.131(3) 0.171(3) -0.082(3) -0.079(2) -0.017(2)
C5R 0.0282(17) 0.0363(19) 0.047(2) -0.0083(15) -0.0142(14) -0.0098(14)
F5L 0.135(2) 0.0634(17) 0.0482(14) -0.0232(12) -0.0031(14) -0.0491(17)
C11R 0.0232(14) 0.0279(16) 0.0193(14) -0.0050(12) -0.0034(10) -0.0130(12)
O10R 0.0395(13) 0.0301(12) 0.0455(14) -0.0108(10) 0.0013(10) -0.0178(10)
N9R 0.0279(13) 0.0251(13) 0.0278(13) -0.0067(10) -0.0016(10) -0.0133(11)
C9L 0.048(2) 0.058(3) 0.039(2) -0.0050(18) -0.0019(17) -0.029(2)
C8R 0.0292(17) 0.0353(19) 0.046(2) -0.0134(16) 0.0007(14) -0.0063(15)
C8L 0.0326(17) 0.0384(18) 0.0241(16) 0.0016(13) -0.0067(12) -0.0177(14)
C7R 0.041(2) 0.065(3) 0.0341(19) -0.0238(18) 0.0031(15) -0.0213(19)
C7L 0.0405(19) 0.047(2) 0.0253(16) -0.0059(15) -0.0014(13) -0.0188(16)
C6R 0.0241(15) 0.0370(18) 0.0265(16) -0.0097(13) 0.0030(12) -0.0130(13)
F6L 0.214(4) 0.144(3) 0.0321(14) -0.0169(16) -0.0074(18) -0.131(3)
C12R 0.0229(14) 0.0230(15) 0.0233(14) -0.0043(11) -0.0019(11) -0.0109(12)
C13R 0.0254(15) 0.0255(15) 0.0236(15) -0.0043(12) -0.0068(11) -0.0125(12)
O13L 0.0576(15) 0.0461(14) 0.0239(12) -0.0020(10) -0.0072(10) -0.0314(12)
N14R 0.0213(12) 0.0228(13) 0.0224(12) -0.0038(10) -0.0039(9) -0.0093(10)
O14L 0.0403(14) 0.086(2) 0.0667(18) -0.0443(16) 0.0033(12) -0.0395(14)
C15R 0.0194(14) 0.0283(16) 0.0270(15) -0.0041(12) -0.0035(11) -0.0106(12)
C15L 0.042(2) 0.053(2) 0.045(2) -0.0234(18) 0.0068(16) -0.0247(18)
C16R 0.0228(14) 0.0320(16) 0.0268(15) -0.0037(12) -0.0069(11) -0.0147(13)
C16L 0.059(3) 0.058(3) 0.058(3) -0.024(2) 0.005(2) -0.036(2)
C17R 0.0245(15) 0.0213(14) 0.0249(15) -0.0040(11) -0.0079(11) -0.0095(12)
F17L 0.114(2) 0.0697(18) 0.0678(18) -0.0208(14) 0.0425(16) -0.0354(17)
C18R 0.0245(15) 0.0290(16) 0.0315(16) -0.0099(13) -0.0082(12) -0.0107(13)
F18L 0.0771(17) 0.0508(15) 0.0871(19) -0.0257(13) 0.0047(14) -0.0313(13)
C19R 0.0384(17) 0.0424(18) 0.0182(14) -0.0069(13) -0.0032(12) -0.0291(15)
F19L 0.130(3) 0.099(2) 0.083(2) 0.0264(16) -0.0521(18) -0.079(2)
C20R 0.061(2) 0.074(3) 0.0297(19) -0.0180(18) -0.0053(16) -0.035(2)
C20L 0.0370(19) 0.049(2) 0.049(2) -0.0125(17) -0.0123(15) -0.0224(17)
C21R 0.052(2) 0.065(3) 0.057(2) -0.038(2) -0.0129(18) -0.022(2)
C21L 0.0297(17) 0.048(2) 0.043(2) -0.0149(17) -0.0108(14) -0.0125(16)
S22R 0.0391(5) 0.0342(5) 0.0452(5) -0.0125(4) -0.0107(4) -0.0172(4)
O26L 0.0324(13) 0.0588(16) 0.0456(14) -0.0216(12) -0.0166(11) -0.0079(12)
C22L 0.044(2) 0.052(3) 0.061(3) 0.005(2) -0.0229(19) -0.022(2)
N2R 0.0219(12) 0.0250(13) 0.0239(12) -0.0041(10) -0.0050(9) -0.0099(10)
F12L 0.098(2) 0.109(2) 0.0464(14) 0.0076(14) 0.0053(13) -0.0739(18)
F23L 0.032(5) 0.084(7) 0.081(5) 0.050(4) -0.035(4) -0.043(5)
F13L 0.046(3) 0.142(9) 0.087(5) -0.036(6) -0.003(3) -0.054(4)
F11L 0.147(12) 0.094(10) 0.123(10) -0.081(9) 0.072(9) -0.094(9)
F24L 0.091(6) 0.127(9) 0.032(4) -0.019(6) 0.011(4) -0.056(5)
F25L 0.069(4) 0.038(3) 0.085(5) -0.003(3) -0.024(4) -0.025(3)
F23A 0.053(8) 0.111(11) 0.230(17) 0.047(10) -0.031(8) -0.017(7)
F13B 0.212(16) 0.223(19) 0.097(10) 0.060(10) -0.093(11) -0.196(15)
F11B 0.148(11) 0.034(4) 0.157(12) 0.007(6) 0.018(7) -0.035(5)
F24A 0.077(7) 0.156(12) 0.151(13) 0.108(10) -0.071(7) -0.073(7)
F25A 0.170(14) 0.251(18) 0.262(19) -0.148(14) 0.040(11) -0.169(14)

loop_
_atom_type_symbol
_atom_type_description
_atom_type_scat_dispersion_real
_atom_type_scat_dispersion_imag
_atom_type_scat_source
C C 0.0033 0.0016 'International Tables Vol C Tables 4.2.6.8 and 6.1.1.4'
H H 0.0000 0.0000 'International Tables Vol C Tables 4.2.6.8 and 6.1.1.4'
N N 0.0061 0.0033 'International Tables Vol C Tables 4.2.6.8 and 6.1.1.4'
O O 0.0106 0.0060 'International Tables Vol C Tables 4.2.6.8 and 6.1.1.4'
F F 0.0171 0.0103 'International Tables Vol C Tables 4.2.6.8 and 6.1.1.4'
S S 0.1246 0.1234 'International Tables Vol C Tables 4.2.6.8 and 6.1.1.4'
Cu Cu 0.3201 1.2651 'International Tables Vol C Tables 4.2.6.8 and 6.1.1.4'

loop_
_geom_angle_atom_site_label_1
_geom_angle_atom_site_label_2
_geom_angle_atom_site_label_3
_geom_angle
_geom_angle_site_symmetry_1
_geom_angle_site_symmetry_3
_geom_angle_publ_flag
O1L Cu1 N14R 176.14(10) . . ?
O1L Cu1 O1R 93.21(9) . 2_666 ?
N14R Cu1 O1R 83.38(9) . 2_666 ?
O1L Cu1 O14L 88.59(10) . . ?
N14R Cu1 O14L 94.82(10) . . ?
O1R Cu1 O14L 178.19(8) 2_666 . ?
O1L Cu1 O13L 86.87(8) . . ?
N14R Cu1 O13L 91.62(8) . . ?
O1R Cu1 O13L 94.85(8) 2_666 . ?
O14L Cu1 O13L 85.06(9) . . ?
O1L Cu1 O26L 89.43(9) . . ?
N14R Cu1 O26L 92.70(8) . . ?
O1R Cu1 O26L 96.03(8) 2_666 . ?
O14L Cu1 O26L 84.17(9) . . ?
O13L Cu1 O26L 168.69(9) . . ?
C2L O1L Cu1 123.2(2) . . ?
O1L C2L C7L 129.7(3) . . ?
O1L C2L C3L 111.7(3) . . ?
C7L C2L C3L 118.7(3) . . ?
N2R O1R Cu1 128.56(17) . 2_666 ?
F5L C3L F4L 105.7(4) . . ?
F5L C3L F6L 107.1(3) . . ?
F4L C3L F6L 105.7(4) . . ?
F5L C3L C2L 114.1(3) . . ?
F4L C3L C2L 110.0(3) . . ?
F6L C3L C2L 113.6(3) . . ?
N2R C3R C5R 105.1(2) . . ?
N2R C3R C4R 110.7(2) . . ?
C5R C3R C4R 110.3(3) . . ?
N2R C3R C6R 100.3(2) . . ?
C5R C3R C6R 114.4(3) . . ?
C4R C3R C6R 115.1(3) . . ?
N2R C11R N9R 109.3(2) . . ?
N2R C11R C12R 126.2(3) . . ?
N9R C11R C12R 124.0(2) . . ?
O10R N9R C11R 125.6(2) . . ?
O10R N9R C6R 122.6(2) . . ?
C11R N9R C6R 111.6(2) . . ?
F13B C9L F12L 111.9(8) . . ?
F11L C9L F12L 117.4(7) . . ?
F13B C9L F11B 110.2(11) . . ?
F12L C9L F11B 95.4(7) . . ?
F11L C9L F13L 104.3(10) . . ?
F12L C9L F13L 100.5(6) . . ?
F13B C9L C8L 117.1(8) . . ?
F11L C9L C8L 113.4(6) . . ?
F12L C9L C8L 115.0(3) . . ?
F11B C9L C8L 104.6(7) . . ?
F13L C9L C8L 103.5(7) . . ?
O13L C8L C7L 128.0(3) . . ?
O13L C8L C9L 114.1(3) . . ?
C7L C8L C9L 117.8(3) . . ?
C2L C7L C8L 122.2(3) . . ?
N9R C6R C7R 106.1(2) . . ?
N9R C6R C8R 109.4(2) . . ?
C7R C6R C8R 111.3(3) . . ?
N9R C6R C3R 100.3(2) . . ?
C7R C6R C3R 114.5(3) . . ?
C8R C6R C3R 114.2(3) . . ?
C13R C12R C17R 120.2(2) . . ?
C13R C12R C11R 116.9(3) . . ?
C17R C12R C11R 122.8(2) . . ?
N14R C13R C12R 123.0(3) . . ?
C8L O13L Cu1 119.7(2) . . ?
C13R N14R C15R 117.3(2) . . ?
C13R N14R Cu1 120.98(18) . . ?
C15R N14R Cu1 121.65(18) . . ?
C15L O14L Cu1 125.7(3) . . ?
N14R C15R C16R 123.0(2) . . ?
O14L C15L C20L 128.4(4) . . ?
O14L C15L C16L 114.2(3) . . ?
C20L C15L C16L 117.4(4) . . ?
C15R C16R C17R 120.5(3) . . ?
F17L C16L F18L 107.1(3) . . ?
F17L C16L F19L 104.7(4) . . ?
F18L C16L F19L 104.0(4) . . ?
F17L C16L C15L 113.8(4) . . ?
F18L C16L C15L 112.2(3) . . ?
F19L C16L C15L 114.2(3) . . ?
C16R C17R C12R 115.9(2) . . ?
C16R C17R C18R 122.1(3) . . ?
C12R C17R C18R 121.9(2) . . ?
C19R C18R C17R 127.8(3) . . ?
C19R C18R S22R 109.9(2) . . ?
C17R C18R S22R 122.3(2) . . ?
C20R C19R C18R 112.0(3) . . ?
C21R C20R C19R 113.2(3) . . ?
C15L C20L C21L 122.0(3) . . ?
C20R C21R S22R 113.1(3) . . ?
O26L C21L C20L 130.1(3) . . ?
O26L C21L C22L 114.4(3) . . ?
C20L C21L C22L 115.5(3) . . ?
C21R S22R C18R 91.81(16) . . ?
C21L O26L Cu1 121.7(2) . . ?
F24A C22L F23A 108.0(12) . . ?
F23L C22L F25L 111.1(9) . . ?
F23L C22L F24L 105.9(9) . . ?
F25L C22L F24L 104.7(8) . . ?
F24A C22L F25A 108.8(11) . . ?
F23A C22L F25A 99.6(13) . . ?
F24A C22L C21L 117.9(7) . . ?
F23A C22L C21L 110.7(8) . . ?
F23L C22L C21L 117.1(5) . . ?
F25L C22L C21L 109.5(6) . . ?
F24L C22L C21L 107.8(7) . . ?
F25A C22L C21L 110.2(7) . . ?
O1R N2R C11R 124.3(2) . . ?
O1R N2R C3R 121.5(2) . . ?
C11R N2R C3R 112.3(2) . . ?

loop_
_geom_bond_atom_site_label_1
_geom_bond_atom_site_label_2
_geom_bond_distance
_geom_bond_site_symmetry_2
_geom_bond_publ_flag
Cu1 O1L 1.951(2) . ?
Cu1 N14R 1.999(2) . ?
Cu1 O1R 2.058(2) 2_666 ?
Cu1 O14L 2.060(3) . ?
Cu1 O13L 2.200(2) . ?
Cu1 O26L 2.252(2) . ?
O1L C2L 1.285(4) . ?
C2L C7L 1.375(5) . ?
C2L C3L 1.516(5) . ?
O1R N2R 1.302(3) . ?
C3L F5L 1.315(5) . ?
C3L F4L 1.319(5) . ?
C3L F6L 1.330(5) . ?
C3R N2R 1.505(3) . ?
C3R C5R 1.517(4) . ?
C3R C4R 1.523(4) . ?
C3R C6R 1.560(4) . ?
C11R N2R 1.330(3) . ?
C11R N9R 1.343(4) . ?
C11R C12R 1.472(4) . ?
O10R N9R 1.273(3) . ?
N9R C6R 1.507(3) . ?
C9L F13B 1.215(14) . ?
C9L F11L 1.277(11) . ?
C9L F12L 1.297(4) . ?
C9L F11B 1.350(14) . ?
C9L F13L 1.373(14) . ?
C9L C8L 1.525(5) . ?
C8R C6R 1.519(5) . ?
C8L O13L 1.234(3) . ?
C8L C7L 1.393(5) . ?
C7R C6R 1.518(4) . ?
C12R C13R 1.380(4) . ?
C12R C17R 1.404(4) . ?
C13R N14R 1.341(3) . ?
N14R C15R 1.349(3) . ?
O14L C15L 1.261(4) . ?
C15R C16R 1.371(4) . ?
C15L C20L 1.377(5) . ?
C15L C16L 1.500(6) . ?
C16R C17R 1.399(4) . ?
C16L F17L 1.313(4) . ?
C16L F18L 1.347(4) . ?
C16L F19L 1.349(5) . ?
C17R C18R 1.455(4) . ?
C18R C19R 1.404(4) . ?
C18R S22R 1.717(3) . ?
C19R C20R 1.400(4) . ?
C20R C21R 1.331(5) . ?
C20L C21L 1.408(5) . ?
C21R S22R 1.694(4) . ?
C21L O26L 1.243(4) . ?
C21L C22L 1.531(5) . ?
C22L F24A 1.235(13) . ?
C22L F23A 1.27(2) . ?
C22L F23L 1.279(13) . ?
C22L F25L 1.309(10) . ?
C22L F24L 1.341(10) . ?
C22L F25A 1.345(15) . ?
